data_7241597
loop_
_publ_author_name
'Guo, Shengmei'
'Zhang, Yuyang'
'Huang, Jianyan'
'Kong, Lin'
'Yang, Jiaxiang'

_publ_section_title
;
 High dual-state blue emission of a functionalized pyrazoline derivative
 for picric acid detection
;
_journal_issue 1
_journal_name_full CrystEngComm
_journal_page_first 221
_journal_page_last 226
_journal_paper_doi 10.1039/D0CE01195A
_journal_volume 23
_journal_year 2021
_chemical_absolute_configuration ab
_chemical_formula_sum 'C23 H22 F N3'
_chemical_formula_weight 359.44
_space_group_IT_number 19
_space_group_name_Hall 'P 2ac 2ab'
_space_group_name_H-M_alt 'P 21 21 21'
_symmetry_cell_setting orthorhombic
_symmetry_space_group_name_H-M 'P 21 21 21'
_atom_sites_solution_hydrogens geom
_atom_sites_solution_primary direct
_atom_sites_solution_secondary difmap
_audit_block_doi 10.5517/ccdc.csd.cc23grx8
_audit_creation_method SHELXL-97
_audit_update_record
;
2019-08-31 deposited with the CCDC.	2020-11-06 downloaded from the CCDC.
;
_cell_angle_alpha 90.00
_cell_angle_beta 90.00
_cell_angle_gamma 90.00
_cell_formula_units_Z 4
_cell_length_a 5.8960(12)
_cell_length_b 8.9130(18)
_cell_length_c 36.162(7)
_cell_measurement_reflns_used 5328
_cell_measurement_temperature 293(2)
_cell_measurement_theta_max 20.52
_cell_measurement_theta_min 2.25
_cell_volume 1900.4(7)
_computing_cell_refinement 'Bruker SMART'
_computing_data_collection 'Bruker SMART'
_computing_data_reduction 'Bruker SAINT'
_computing_molecular_graphics 'Bruker SHELXTL'
_computing_publication_material 'Bruker SHELXTL'
_computing_structure_refinement 'SHELXL-97 (Sheldrick, 1997)'
_computing_structure_solution 'SHELXS-97 (Sheldrick, 1990)'
_diffrn_ambient_temperature 293(2)
_diffrn_measured_fraction_theta_full 1.000
_diffrn_measured_fraction_theta_max 1.000
_diffrn_measurement_device_type 'CCD area detector'
_diffrn_measurement_method 'phi and omega scans'
_diffrn_radiation_monochromator graphite
_diffrn_radiation_source 'fine-focus sealed tube'
_diffrn_radiation_type MoK\a
_diffrn_radiation_wavelength 0.71073
_diffrn_reflns_av_R_equivalents 0.0451
_diffrn_reflns_av_sigmaI/netI 0.0296
_diffrn_reflns_limit_h_max 6
_diffrn_reflns_limit_h_min -7
_diffrn_reflns_limit_k_max 10
_diffrn_reflns_limit_k_min -10
_diffrn_reflns_limit_l_max 36
_diffrn_reflns_limit_l_min -43
_diffrn_reflns_number 26548
_diffrn_reflns_theta_full 25.00
_diffrn_reflns_theta_max 25.00
_diffrn_reflns_theta_min 1.13
_exptl_absorpt_coefficient_mu 0.082
_exptl_absorpt_correction_T_max 0.9854
_exptl_absorpt_correction_T_min 0.9838
_exptl_crystal_density_diffrn 1.256
_exptl_crystal_density_method 'not measured'
_exptl_crystal_description block
_exptl_crystal_F_000 760
_exptl_crystal_size_max 0.20
_exptl_crystal_size_mid 0.19
_exptl_crystal_size_min 0.18
_refine_diff_density_max 0.127
_refine_diff_density_min -0.129
_refine_diff_density_rms 0.032
_refine_ls_abs_structure_details 'Flack H D (1983), Acta Cryst. A39, 876-881'
_refine_ls_abs_structure_Flack 0.6(18)
_refine_ls_extinction_coef 0.0059(8)
_refine_ls_extinction_expression Fc^*^=kFc[1+0.001xFc^2^\l^3^/sin(2\q)]^-1/4^
_refine_ls_extinction_method SHELXL
_refine_ls_goodness_of_fit_ref 1.124
_refine_ls_hydrogen_treatment mixed
_refine_ls_matrix_type full
_refine_ls_number_parameters 247
_refine_ls_number_reflns 3342
_refine_ls_number_restraints 0
_refine_ls_restrained_S_all 1.124
_refine_ls_R_factor_all 0.0759
_refine_ls_R_factor_gt 0.0552
_refine_ls_shift/su_max 0.007
_refine_ls_shift/su_mean 0.000
_refine_ls_structure_factor_coef Fsqd
_refine_ls_weighting_details 'calc w=1/[\s^2^(Fo^2^)+(0.0190P)^2^+1.0336P] where P=(Fo^2^+2Fc^2^)/3'
_refine_ls_weighting_scheme calc
_refine_ls_wR_factor_gt 0.1056
_refine_ls_wR_factor_ref 0.1131
_reflns_number_gt 2653
_reflns_number_total 3342
_reflns_threshold_expression >2sigma(I)
_cod_data_source_file d0ce01195a2.cif
_cod_data_source_block 333
_cod_depositor_comments
;
The following automatic conversions were performed:

data item '_symmetry_cell_setting' value 'Orthorhombic' was changed
to 'orthorhombic' in accordance with the
/home/data/users/saulius/crontab/automatic-downloads/rss-feeds/RSC/lib/dictionaries/cif_core.dic
dictionary named 'cif_core.dic' version 2.4.2 last updated on
2011-04-26.

Automatic conversion script
Id: cif_fix_values 7556 2019-12-06 15:28:31Z antanas 

 Adding full bibliography for 7241597.cif.
;
_cod_original_sg_symbol_H-M 'P2(1)2(1)2(1) '
_cod_database_code 7241597

loop_
_symmetry_equiv_pos_as_xyz
'x, y, z'
'-x+1/2, -y, z+1/2'
'-x, y+1/2, -z+1/2'
'x+1/2, -y+1/2, -z'

loop_
_atom_site_label
_atom_site_type_symbol
_atom_site_fract_x
_atom_site_fract_y
_atom_site_fract_z
_atom_site_U_iso_or_equiv
_atom_site_adp_type
_atom_site_occupancy
_atom_site_symmetry_multiplicity
_atom_site_calc_flag
_atom_site_refinement_flags
_atom_site_disorder_assembly
_atom_site_disorder_group
C12 C 0.0231(5) 0.2570(3) 0.09173(8) 0.0486(7) Uani 1 1 d . . .
C9 C 0.0311(6) 0.1123(3) 0.18052(8) 0.0530(8) Uani 1 1 d . . .
C22 C -0.3702(6) -0.2346(4) 0.04659(8) 0.0584(9) Uani 1 1 d . . .
C8 C 0.1377(5) 0.1105(3) 0.21676(8) 0.0545(8) Uani 1 1 d . . .
C18 C -0.1210(5) -0.1380(3) 0.09174(9) 0.0575(8) Uani 1 1 d . . .
H18 H 0.0188 -0.1394 0.1037 0.069 Uiso 1 1 calc R . .
C20 C -0.4925(5) -0.0369(4) 0.08479(8) 0.0558(8) Uani 1 1 d . . .
H20 H -0.6048 0.0303 0.0920 0.067 Uiso 1 1 calc R . .
C6 C 0.3221(6) 0.2018(4) 0.22544(8) 0.0616(9) Uani 1 1 d . . .
H6 H 0.3819 0.2641 0.2073 0.074 Uiso 1 1 calc R . .
C16 C -0.0715(7) 0.3487(4) 0.03112(9) 0.0693(10) Uani 1 1 d . . .
H16 H -0.1737 0.3539 0.0116 0.083 Uiso 1 1 calc R . .
C19 C -0.2824(5) -0.0346(3) 0.10222(7) 0.0460(7) Uani 1 1 d . . .
C11 C -0.2294(5) 0.0838(3) 0.13062(8) 0.0540(8) Uani 1 1 d . . .
H11 H -0.3548 0.1558 0.1317 0.065 Uiso 1 1 calc R . .
C13 C 0.2262(5) 0.3372(4) 0.08919(9) 0.0613(8) Uani 1 1 d . . .
H13 H 0.3280 0.3359 0.1088 0.074 Uiso 1 1 calc R . .
C7 C 0.0552(6) 0.0190(4) 0.24491(9) 0.0649(9) Uani 1 1 d . . .
H7 H -0.0669 -0.0442 0.2401 0.078 Uiso 1 1 calc R . .
C21 C -0.5352(6) -0.1386(4) 0.05675(9) 0.0619(9) Uani 1 1 d . . .
H21 H -0.6757 -0.1407 0.0451 0.074 Uiso 1 1 calc R . .
C15 C 0.1308(7) 0.4238(4) 0.02867(9) 0.0660(9) Uani 1 1 d . . .
H15 H 0.1682 0.4777 0.0075 0.079 Uiso 1 1 calc R . .
C3 C 0.3329(6) 0.1128(4) 0.28852(9) 0.0642(9) Uani 1 1 d . . .
C23 C -0.1637(6) -0.2395(4) 0.06386(9) 0.0664(9) Uani 1 1 d . . .
H23 H -0.0548 -0.3095 0.0569 0.080 Uiso 1 1 calc R . .
C10 C -0.1796(6) 0.0258(4) 0.16988(8) 0.0616(9) Uani 1 1 d . . .
H10A H -0.3042 0.0475 0.1866 0.074 Uiso 1 1 calc R . .
H10B H -0.1514 -0.0814 0.1698 0.074 Uiso 1 1 calc R . .
C17 C -0.1269(6) 0.2650(4) 0.06226(8) 0.0616(9) Uani 1 1 d . . .
H17 H -0.2646 0.2143 0.0633 0.074 Uiso 1 1 calc R . .
C4 C 0.1506(7) 0.0200(4) 0.27987(9) 0.0724(10) Uani 1 1 d . . .
H4 H 0.0917 -0.0429 0.2980 0.087 Uiso 1 1 calc R . .
C5 C 0.4182(6) 0.2024(4) 0.26000(9) 0.0656(10) Uani 1 1 d . . .
H5 H 0.5427 0.2637 0.2645 0.079 Uiso 1 1 calc R . .
C14 C 0.2764(6) 0.4175(4) 0.05805(10) 0.0694(10) Uani 1 1 d . . .
H14 H 0.4132 0.4692 0.0568 0.083 Uiso 1 1 calc R . .
C1 C 0.3229(8) 0.0296(5) 0.35272(9) 0.1009(16) Uani 1 1 d . . .
H1A H 0.1632 0.0500 0.3539 0.151 Uiso 1 1 calc R . .
H1B H 0.3924 0.0551 0.3759 0.151 Uiso 1 1 calc R . .
H1C H 0.3463 -0.0750 0.3477 0.151 Uiso 1 1 calc R . .
C2 C 0.6291(7) 0.1970(6) 0.33117(11) 0.1033(15) Uani 1 1 d . . .
H2A H 0.7464 0.1616 0.3150 0.155 Uiso 1 1 calc R . .
H2B H 0.6734 0.1805 0.3564 0.155 Uiso 1 1 calc R . .
H2C H 0.6056 0.3024 0.3272 0.155 Uiso 1 1 calc R . .
N2 N 0.1166(4) 0.1868(3) 0.15349(7) 0.0570(7) Uani 1 1 d . . .
N3 N -0.0155(4) 0.1650(3) 0.12229(7) 0.0608(7) Uani 1 1 d . . .
N1 N 0.4229(6) 0.1174(4) 0.32373(8) 0.0894(11) Uani 1 1 d . . .
F1 F -0.4091(4) -0.3309(2) 0.01795(5) 0.0828(7) Uani 1 1 d . . .

loop_
_atom_site_aniso_label
_atom_site_aniso_U_11
_atom_site_aniso_U_22
_atom_site_aniso_U_33
_atom_site_aniso_U_23
_atom_site_aniso_U_13
_atom_site_aniso_U_12
C12 0.0510(18) 0.0452(15) 0.0497(17) -0.0037(14) -0.0023(15) -0.0025(14)
C9 0.0521(19) 0.0589(19) 0.0482(17) -0.0009(15) -0.0014(15) -0.0035(16)
C22 0.073(2) 0.0593(19) 0.0433(17) -0.0037(15) 0.0089(17) -0.0181(19)
C8 0.0561(19) 0.0591(19) 0.0482(17) -0.0016(15) -0.0011(15) -0.0005(17)
C18 0.0449(17) 0.0637(19) 0.064(2) -0.0006(17) -0.0026(16) 0.0023(16)
C20 0.0412(18) 0.0650(19) 0.0613(19) -0.0033(17) -0.0024(15) -0.0013(16)
C6 0.062(2) 0.069(2) 0.0540(19) 0.0008(16) -0.0034(17) -0.0081(18)
C16 0.090(3) 0.062(2) 0.055(2) 0.0054(17) -0.0200(19) -0.001(2)
C19 0.0419(16) 0.0476(16) 0.0485(16) 0.0003(14) 0.0025(13) -0.0047(14)
C11 0.0464(18) 0.0633(19) 0.0524(17) -0.0027(15) -0.0032(15) -0.0058(16)
C13 0.0526(19) 0.0620(19) 0.069(2) 0.0149(18) -0.0123(16) -0.0101(17)
C7 0.068(2) 0.071(2) 0.0560(19) 0.0012(17) -0.0033(17) -0.0073(19)
C21 0.0470(19) 0.081(2) 0.058(2) -0.0045(18) -0.0014(16) -0.0090(18)
C15 0.080(3) 0.0558(19) 0.063(2) 0.0122(17) 0.006(2) 0.0038(19)
C3 0.073(2) 0.072(2) 0.0482(18) -0.0018(17) -0.0092(18) 0.010(2)
C23 0.069(2) 0.064(2) 0.066(2) -0.0070(18) 0.012(2) 0.0086(19)
C10 0.062(2) 0.073(2) 0.0501(18) -0.0018(17) 0.0006(16) -0.0171(18)
C17 0.063(2) 0.0605(19) 0.062(2) 0.0064(17) -0.0172(18) -0.0157(18)
C4 0.089(3) 0.075(2) 0.054(2) 0.0032(18) -0.003(2) -0.003(2)
C5 0.055(2) 0.081(2) 0.060(2) -0.0042(18) -0.0118(17) -0.0051(19)
C14 0.062(2) 0.064(2) 0.083(2) 0.0199(19) 0.003(2) -0.0074(18)
C1 0.146(4) 0.108(3) 0.048(2) 0.010(2) -0.011(3) 0.035(3)
C2 0.091(3) 0.142(4) 0.077(3) -0.020(3) -0.030(2) 0.017(3)
N2 0.0552(16) 0.0648(16) 0.0510(15) 0.0016(13) -0.0116(13) -0.0111(14)
N3 0.0558(16) 0.0762(18) 0.0505(15) 0.0104(14) -0.0120(13) -0.0235(15)
N1 0.106(3) 0.107(3) 0.0556(19) -0.0022(18) -0.0228(19) -0.002(2)
F1 0.1075(17) 0.0802(13) 0.0608(11) -0.0186(11) 0.0122(11) -0.0248(13)

loop_
_atom_type_symbol
_atom_type_description
_atom_type_scat_dispersion_real
_atom_type_scat_dispersion_imag
_atom_type_scat_source
C C 0.0033 0.0016 'International Tables Vol C Tables 4.2.6.8 and 6.1.1.4'
H H 0.0000 0.0000 'International Tables Vol C Tables 4.2.6.8 and 6.1.1.4'
N N 0.0061 0.0033 'International Tables Vol C Tables 4.2.6.8 and 6.1.1.4'
F F 0.0171 0.0103 'International Tables Vol C Tables 4.2.6.8 and 6.1.1.4'

loop_
_geom_angle_atom_site_label_1
_geom_angle_atom_site_label_2
_geom_angle_atom_site_label_3
_geom_angle
_geom_angle_site_symmetry_1
_geom_angle_site_symmetry_3
_geom_angle_publ_flag
C17 C12 C13 118.0(3) . . ?
C17 C12 N3 122.3(3) . . ?
C13 C12 N3 119.5(3) . . ?
N2 C9 C8 121.5(3) . . ?
N2 C9 C10 113.1(3) . . ?
C8 C9 C10 125.4(3) . . ?
C21 C22 F1 119.0(3) . . ?
C21 C22 C23 122.5(3) . . ?
F1 C22 C23 118.4(3) . . ?
C7 C8 C6 116.8(3) . . ?
C7 C8 C9 120.9(3) . . ?
C6 C8 C9 122.3(3) . . ?
C23 C18 C19 121.0(3) . . ?
C21 C20 C19 120.3(3) . . ?
C5 C6 C8 122.0(3) . . ?
C15 C16 C17 121.3(3) . . ?
C18 C19 C20 118.7(3) . . ?
C18 C19 C11 120.9(3) . . ?
C20 C19 C11 120.3(3) . . ?
N3 C11 C19 112.3(2) . . ?
N3 C11 C10 100.9(2) . . ?
C19 C11 C10 115.7(3) . . ?
C14 C13 C12 120.5(3) . . ?
C4 C7 C8 121.5(3) . . ?
C22 C21 C20 119.0(3) . . ?
C14 C15 C16 118.4(3) . . ?
N1 C3 C4 121.5(3) . . ?
N1 C3 C5 121.7(3) . . ?
C4 C3 C5 116.8(3) . . ?
C22 C23 C18 118.4(3) . . ?
C9 C10 C11 102.7(2) . . ?
C12 C17 C16 120.0(3) . . ?
C7 C4 C3 121.5(3) . . ?
C6 C5 C3 121.4(3) . . ?
C13 C14 C15 121.8(3) . . ?
C9 N2 N3 109.1(2) . . ?
N2 N3 C12 118.1(2) . . ?
N2 N3 C11 112.3(2) . . ?
C12 N3 C11 125.9(2) . . ?
C3 N1 C1 120.0(4) . . ?
C3 N1 C2 121.0(4) . . ?
C1 N1 C2 118.8(3) . . ?

loop_
_geom_bond_atom_site_label_1
_geom_bond_atom_site_label_2
_geom_bond_distance
_geom_bond_site_symmetry_2
_geom_bond_publ_flag
C12 C17 1.387(4) . ?
C12 C13 1.397(4) . ?
C12 N3 1.395(4) . ?
C9 N2 1.285(4) . ?
C9 C8 1.454(4) . ?
C9 C10 1.512(4) . ?
C22 C21 1.347(4) . ?
C22 F1 1.365(3) . ?
C22 C23 1.369(5) . ?
C8 C7 1.392(4) . ?
C8 C6 1.394(4) . ?
C18 C23 1.377(4) . ?
C18 C19 1.378(4) . ?
C20 C21 1.383(4) . ?
C20 C19 1.390(4) . ?
C6 C5 1.372(4) . ?
C16 C15 1.370(5) . ?
C16 C17 1.390(4) . ?
C19 C11 1.505(4) . ?
C11 N3 1.485(4) . ?
C11 C10 1.539(4) . ?
C13 C14 1.366(4) . ?
C7 C4 1.384(4) . ?
C15 C14 1.367(5) . ?
C3 N1 1.380(4) . ?
C3 C4 1.392(5) . ?
C3 C5 1.398(5) . ?
C1 N1 1.435(5) . ?
C2 N1 1.433(5) . ?
N2 N3 1.385(3) . ?

loop_
_geom_torsion_atom_site_label_1
_geom_torsion_atom_site_label_2
_geom_torsion_atom_site_label_3
_geom_torsion_atom_site_label_4
_geom_torsion
_geom_torsion_site_symmetry_1
_geom_torsion_site_symmetry_2
_geom_torsion_site_symmetry_3
_geom_torsion_site_symmetry_4
_geom_torsion_publ_flag
N2 C9 C8 C7 -174.2(3) . . . . ?
C10 C9 C8 C7 3.2(5) . . . . ?
N2 C9 C8 C6 7.4(5) . . . . ?
C10 C9 C8 C6 -175.1(3) . . . . ?
C7 C8 C6 C5 -0.2(5) . . . . ?
C9 C8 C6 C5 178.2(3) . . . . ?
C23 C18 C19 C20 1.7(4) . . . . ?
C23 C18 C19 C11 -175.2(3) . . . . ?
C21 C20 C19 C18 -1.8(4) . . . . ?
C21 C20 C19 C11 175.2(3) . . . . ?
C18 C19 C11 N3 50.0(4) . . . . ?
C20 C19 C11 N3 -127.0(3) . . . . ?
C18 C19 C11 C10 -65.1(4) . . . . ?
C20 C19 C11 C10 117.9(3) . . . . ?
C17 C12 C13 C14 -1.7(5) . . . . ?
N3 C12 C13 C14 174.2(3) . . . . ?
C6 C8 C7 C4 0.6(5) . . . . ?
C9 C8 C7 C4 -177.8(3) . . . . ?
F1 C22 C21 C20 -177.4(3) . . . . ?
C23 C22 C21 C20 2.5(5) . . . . ?
C19 C20 C21 C22 -0.2(5) . . . . ?
C17 C16 C15 C14 -1.5(5) . . . . ?
C21 C22 C23 C18 -2.6(5) . . . . ?
F1 C22 C23 C18 177.3(3) . . . . ?
C19 C18 C23 C22 0.4(5) . . . . ?
N2 C9 C10 C11 -8.7(4) . . . . ?
C8 C9 C10 C11 173.6(3) . . . . ?
N3 C11 C10 C9 12.2(3) . . . . ?
C19 C11 C10 C9 133.6(3) . . . . ?
C13 C12 C17 C16 1.1(5) . . . . ?
N3 C12 C17 C16 -174.6(3) . . . . ?
C15 C16 C17 C12 0.4(5) . . . . ?
C8 C7 C4 C3 0.2(5) . . . . ?
N1 C3 C4 C7 177.7(4) . . . . ?
C5 C3 C4 C7 -1.4(5) . . . . ?
C8 C6 C5 C3 -1.1(5) . . . . ?
N1 C3 C5 C6 -177.3(3) . . . . ?
C4 C3 C5 C6 1.9(5) . . . . ?
C12 C13 C14 C15 0.7(5) . . . . ?
C16 C15 C14 C13 0.9(5) . . . . ?
C8 C9 N2 N3 178.3(3) . . . . ?
C10 C9 N2 N3 0.5(4) . . . . ?
C9 N2 N3 C12 168.4(3) . . . . ?
C9 N2 N3 C11 8.6(4) . . . . ?
C17 C12 N3 N2 -166.9(3) . . . . ?
C13 C12 N3 N2 17.4(4) . . . . ?
C17 C12 N3 C11 -10.1(5) . . . . ?
C13 C12 N3 C11 174.2(3) . . . . ?
C19 C11 N3 N2 -137.1(3) . . . . ?
C10 C11 N3 N2 -13.3(3) . . . . ?
C19 C11 N3 C12 65.0(4) . . . . ?
C10 C11 N3 C12 -171.2(3) . . . . ?
C4 C3 N1 C1 -2.4(5) . . . . ?
C5 C3 N1 C1 176.7(4) . . . . ?
C4 C3 N1 C2 171.3(4) . . . . ?
C5 C3 N1 C2 -9.6(6) . . . . ?
